data_4027548
loop_
_publ_author_name
'Watcharaporn Thaharn'
'Teerawut Bootwicha'
'Darunee Soorukram'
'Chutima Kuhakarn'
'Samran Prabpai'
'Palangpon Kongsaeree'
'Patoomratana Tuchinda'
'Vichai Reutrakul'
'Manat Pohmakotr'

_publ_contact_author_address
;Department of Chemistry, Faculty of Science
Mahidol University
Rama VI, Bangkok 10400, Thailand
;
_publ_contact_author_email palangpon@gmail.com
_publ_contact_author_fax +662-354-7151
_publ_contact_author_name ' Palangpon Kongsaeree'
_publ_contact_author_phone ' +662-201-5190'
_publ_section_title
;
 Asymmetric Synthesis of gem-Difluoromethylenated Dihydroxypyrrolizidines
 and Indolizidines
;
_journal_name_full 'Journal of Organic Chemistry'
_journal_page_first 8465
_journal_page_last 8479
_journal_paper_doi 10.1021/jo301327s
_journal_volume 77
_journal_year 2012
_chemical_absolute_configuration unk
_chemical_compound_source Synthesis
_chemical_formula_moiety 'C21 H41 F2 N O4 Si2'
_chemical_formula_sum 'C21 H41 F2 N O4 Si2'
_chemical_formula_weight 465.730
_space_group_IT_number 19
_symmetry_cell_setting orthorhombic
_symmetry_Int_Tables_number 19
_symmetry_space_group_name_Hall 'P 2ac 2ab'
_symmetry_space_group_name_H-M 'P 21 21 21'
_atom_sites_solution_hydrogens geom
_atom_sites_solution_primary direct
_atom_sites_solution_secondary difmap
_cell_angle_alpha 90.00
_cell_angle_beta 90.00
_cell_angle_gamma 90.00
_cell_formula_units_Z 4
_cell_length_a 9.9430(2)
_cell_length_b 12.3857(4)
_cell_length_c 21.2265(7)
_cell_measurement_reflns_used 3987
_cell_measurement_temperature 298
_cell_measurement_theta_max 30.034
_cell_measurement_theta_min 0.998
_cell_volume 2614.07(13)
_computing_cell_refinement 'HKL Scalepack (Otwinowski & Minor 1997)'
_computing_data_collection KappaCCD
_computing_data_reduction 'Denzo and Scalepak (Otwinowski & Minor, 1997)'
_computing_structure_refinement 'SHELXL-97 (Sheldrick, 1997)'
_computing_structure_solution 'SIR97(Cascarano al.,Acta Cryst.,1996,A52,C-79)'
_diffrn_ambient_temperature 298(2)
_diffrn_measured_fraction_theta_full 0.990
_diffrn_measured_fraction_theta_max 0.990
_diffrn_measurement_device KappaCCD
_diffrn_measurement_method CCD
_diffrn_orient_matrix_type X=UH
_diffrn_orient_matrix_UB_11 0.08223
_diffrn_orient_matrix_UB_12 0.04795
_diffrn_orient_matrix_UB_13 -0.03246
_diffrn_orient_matrix_UB_21 -0.02934
_diffrn_orient_matrix_UB_22 -0.00061
_diffrn_orient_matrix_UB_23 -0.07522
_diffrn_orient_matrix_UB_31 -0.02104
_diffrn_orient_matrix_UB_32 0.04141
_diffrn_orient_matrix_UB_33 0.00787
_diffrn_radiation_probe x-ray
_diffrn_radiation_type ' MoK\a'
_diffrn_radiation_wavelength_id all
_diffrn_reflns_limit_h_max 13
_diffrn_reflns_limit_h_min -13
_diffrn_reflns_limit_k_max 17
_diffrn_reflns_limit_k_min -17
_diffrn_reflns_limit_l_max 29
_diffrn_reflns_limit_l_min -29
_diffrn_reflns_number 17503
_diffrn_reflns_theta_full 30.00
_diffrn_reflns_theta_max 30.00
_diffrn_reflns_theta_min 1.64
_diffrn_source 'fine-focus sealed tube'
_exptl_absorpt_coefficient_mu 0.174
_exptl_absorpt_correction_type none
_exptl_crystal_colour Colourless
_exptl_crystal_density_diffrn 1.183
_exptl_crystal_description Priam
_exptl_crystal_F_000 1008
_exptl_crystal_size_max 0.20
_exptl_crystal_size_mid 0.15
_exptl_crystal_size_min 0.10
_refine_diff_density_max 0.251
_refine_diff_density_min -0.179
_refine_diff_density_rms 0.034
_refine_ls_abs_structure_details 'Flack H D (1983), Acta Cryst. A39, 876-881'
_refine_ls_abs_structure_Flack 0.11(11)
_refine_ls_extinction_method none
_refine_ls_goodness_of_fit_ref 1.044
_refine_ls_hydrogen_treatment refxyz
_refine_ls_matrix_type full
_refine_ls_number_parameters 273
_refine_ls_number_reflns 7443
_refine_ls_number_restraints 0
_refine_ls_restrained_S_all 1.044
_refine_ls_R_factor_all 0.0682
_refine_ls_R_factor_gt 0.0482
_refine_ls_shift/su_max 0.000
_refine_ls_shift/su_mean 0.000
_refine_ls_structure_factor_coef Fsqd
_refine_ls_weighting_details 'calc w=1/[\s^2^(Fo^2^)+(0.0429P)^2^+0.6667P] where P=(Fo^2^+2Fc^2^)/3'
_refine_ls_weighting_scheme calc
_refine_ls_wR_factor_gt 0.1034
_refine_ls_wR_factor_ref 0.1164
_reflns_number_gt 5888
_reflns_number_total 7443
_reflns_threshold_expression >2sigma(I)
_cod_data_source_file jo301327s_si_001_2.cif
_cod_data_source_block 11-trans
_cod_original_cell_volume 2614.06(13)
_cod_database_code 4027548

loop_
_symmetry_equiv_pos_as_xyz
+X,+Y,+Z
'-X+ 1/2,-Y,+Z+ 1/2'
'+X+ 1/2,-Y+ 1/2,-Z'
'-X,+Y+ 1/2,-Z+ 1/2'

loop_
_atom_site_label
_atom_site_type_symbol
_atom_site_fract_x
_atom_site_fract_y
_atom_site_fract_z
_atom_site_U_iso_or_equiv
_atom_site_adp_type
_atom_site_occupancy
_atom_site_symmetry_multiplicity
_atom_site_calc_flag
_atom_site_refinement_flags
Si1 Si 0.57531(6) 0.31682(5) 0.34781(3) 0.04947(15) Uani 1 1 d .
Si2 Si 0.97657(6) 0.57338(5) 0.41474(3) 0.04955(15) Uani 1 1 d .
F8B F 0.95511(13) 0.17255(10) 0.29924(5) 0.0515(3) Uani 1 1 d .
O1 O 0.74182(13) 0.30376(12) 0.34833(7) 0.0443(3) Uani 1 1 d .
O2 O 0.93036(15) 0.44993(12) 0.43598(8) 0.0521(4) Uani 1 1 d .
O8A O 0.80324(16) 0.09629(12) 0.44212(8) 0.0538(4) Uani 1 1 d .
H8 H 0.7668 0.1323 0.4716 0.065 Uiso 1 1 d R
F8A F 0.77031(13) 0.08294(11) 0.31664(7) 0.0611(4) Uani 1 1 d .
C3 C 1.0572(2) 0.28305(18) 0.43112(10) 0.0447(4) Uani 1 1 d .
C8 C 0.8934(2) 0.10426(16) 0.34141(10) 0.0420(4) Uani 1 1 d .
O3 O 1.16652(16) 0.31341(15) 0.45150(8) 0.0635(4) Uani 1 1 d .
C7 C 0.9737(2) 0.00124(17) 0.34737(11) 0.0483(4) Uani 1 1 d .
H7 H 0.9265 -0.0452 0.3760 0.058 Uiso 1 1 d R
C1 C 0.82457(18) 0.28262(15) 0.40071(9) 0.0382(4) Uani 1 1 d .
H1 H 0.7700 0.2972 0.4371 0.046 Uiso 1 1 d R
C8A C 0.87836(18) 0.16551(16) 0.40410(9) 0.0388(4) Uani 1 1 d .
N4 N 1.01409(16) 0.18053(14) 0.42930(7) 0.0429(4) Uani 1 1 d .
C18 C 0.9777(2) 0.65091(17) 0.49079(12) 0.0502(5) Uani 1 1 d .
C2 C 0.94927(18) 0.35396(16) 0.40167(9) 0.0406(4) Uani 1 1 d .
H2 H 0.9764 0.3735 0.3598 0.049 Uiso 1 1 d R
C12 C 0.5293(2) 0.3270(2) 0.26191(11) 0.0568(6) Uani 1 1 d .
C6 C 1.1129(2) 0.0267(2) 0.37535(12) 0.0555(6) Uani 1 1 d .
H6A H 1.1619 -0.0392 0.3817 0.067 Uiso 1 1 d R
H6B H 1.1609 0.0718 0.3462 0.067 Uiso 1 1 d R
C5 C 1.0999(2) 0.0858(2) 0.43772(11) 0.0546(5) Uani 1 1 d .
H5A H 1.1868 0.1087 0.4522 0.066 Uiso 1 1 d R
H5B H 1.0602 0.0385 0.4683 0.066 Uiso 1 1 d R
C20 C 1.0992(3) 0.6186(3) 0.53044(16) 0.0766(8) Uani 1 1 d .
H20A H 1.0976 0.6592 0.5690 0.092 Uiso 1 1 d R
H20B H 1.1808 0.6341 0.5079 0.092 Uiso 1 1 d R
H20C H 1.0952 0.5429 0.5398 0.092 Uiso 1 1 d R
C9 C 0.9866(3) -0.0591(2) 0.28507(12) 0.0665(7) Uani 1 1 d .
H9A H 1.0378 -0.1240 0.2909 0.080 Uiso 1 1 d R
H9B H 1.0305 -0.0140 0.2546 0.080 Uiso 1 1 d R
H9C H 0.8981 -0.0771 0.2704 0.080 Uiso 1 1 d R
C17 C 1.1456(3) 0.5718(3) 0.37684(16) 0.0819(9) Uani 1 1 d .
H17A H 1.1708 0.6437 0.3648 0.098 Uiso 1 1 d R
H17B H 1.1420 0.5267 0.3401 0.098 Uiso 1 1 d R
H17C H 1.2107 0.5435 0.4058 0.098 Uiso 1 1 d R
C10 C 0.4938(3) 0.1997(3) 0.38649(15) 0.0858(10) Uani 1 1 d .
H10A H 0.3979 0.2089 0.3857 0.103 Uiso 1 1 d R
H10B H 0.5239 0.1946 0.4294 0.103 Uiso 1 1 d R
H10C H 0.5174 0.1349 0.3643 0.103 Uiso 1 1 d R
C21 C 0.9840(3) 0.7722(2) 0.47628(16) 0.0777(8) Uani 1 1 d .
H21A H 0.9850 0.8127 0.5148 0.093 Uiso 1 1 d R
H21B H 0.9069 0.7926 0.4518 0.093 Uiso 1 1 d R
H21C H 1.0644 0.7871 0.4528 0.093 Uiso 1 1 d R
C19 C 0.8500(3) 0.6272(3) 0.52780(16) 0.0751(8) Uani 1 1 d .
H19A H 0.8491 0.6660 0.5669 0.090 Uiso 1 1 d R
H19B H 0.8429 0.5512 0.5360 0.090 Uiso 1 1 d R
H19C H 0.7755 0.6499 0.5023 0.090 Uiso 1 1 d R
C14 C 0.6026(4) 0.4218(3) 0.23195(16) 0.0971(12) Uani 1 1 d .
H14A H 0.5794 0.4267 0.1881 0.117 Uiso 1 1 d R
H14B H 0.6982 0.4132 0.2361 0.117 Uiso 1 1 d R
H14C H 0.5750 0.4866 0.2532 0.117 Uiso 1 1 d R
C11 C 0.5293(3) 0.4422(3) 0.39053(15) 0.0870(10) Uani 1 1 d .
H11A H 0.4334 0.4512 0.3907 0.104 Uiso 1 1 d R
H11B H 0.5703 0.5029 0.3699 0.104 Uiso 1 1 d R
H11C H 0.5614 0.4378 0.4331 0.104 Uiso 1 1 d R
C16 C 0.8481(4) 0.6278(3) 0.35893(17) 0.0915(10) Uani 1 1 d .
H16A H 0.8726 0.6994 0.3460 0.110 Uiso 1 1 d R
H16B H 0.7614 0.6296 0.3788 0.110 Uiso 1 1 d R
H16C H 0.8446 0.5814 0.3228 0.110 Uiso 1 1 d R
C15 C 0.3789(3) 0.3458(5) 0.25596(19) 0.131(2) Uani 1 1 d .
H15A H 0.3544 0.3504 0.2123 0.157 Uiso 1 1 d R
H15B H 0.3588 0.4130 0.2765 0.157 Uiso 1 1 d R
H15C H 0.3290 0.2887 0.2757 0.157 Uiso 1 1 d R
C13 C 0.5676(5) 0.2257(3) 0.22694(16) 0.1174(17) Uani 1 1 d .
H13A H 0.5426 0.2329 0.1835 0.141 Uiso 1 1 d R
H13B H 0.5230 0.1642 0.2448 0.141 Uiso 1 1 d R
H13C H 0.6632 0.2162 0.2300 0.141 Uiso 1 1 d R

loop_
_atom_site_aniso_label
_atom_site_aniso_U_11
_atom_site_aniso_U_22
_atom_site_aniso_U_33
_atom_site_aniso_U_23
_atom_site_aniso_U_13
_atom_site_aniso_U_12
Si1 0.0329(3) 0.0655(4) 0.0500(3) 0.0027(3) -0.0030(2) 0.0056(2)
Si2 0.0434(3) 0.0465(3) 0.0588(3) 0.0029(3) 0.0042(3) -0.0036(2)
F8B 0.0621(8) 0.0534(7) 0.0389(6) 0.0059(5) 0.0049(5) 0.0047(6)
O1 0.0330(7) 0.0520(8) 0.0479(7) 0.0035(7) -0.0051(6) 0.0051(6)
O2 0.0528(8) 0.0417(7) 0.0618(9) -0.0077(7) 0.0090(7) -0.0030(6)
O8A 0.0586(9) 0.0483(8) 0.0545(9) 0.0070(7) 0.0183(7) 0.0007(7)
F8A 0.0487(7) 0.0604(8) 0.0743(9) -0.0160(7) -0.0191(6) -0.0005(6)
C3 0.0380(10) 0.0534(11) 0.0427(10) -0.0064(9) -0.0030(8) 0.0016(8)
C8 0.0404(10) 0.0439(10) 0.0416(10) 0.0003(8) -0.0036(8) 0.0000(7)
O3 0.0441(8) 0.0755(11) 0.0709(10) -0.0115(9) -0.0186(7) -0.0014(8)
C7 0.0530(12) 0.0426(10) 0.0492(11) -0.0012(9) 0.0013(10) 0.0059(9)
C1 0.0326(9) 0.0414(9) 0.0406(9) 0.0008(8) -0.0005(7) 0.0023(7)
C8A 0.0348(9) 0.0440(10) 0.0376(9) 0.0027(8) 0.0003(7) 0.0009(7)
N4 0.0399(8) 0.0469(9) 0.0419(8) -0.0011(7) -0.0087(6) 0.0071(7)
C18 0.0412(10) 0.0402(10) 0.0693(13) -0.0003(9) 0.0031(10) -0.0038(8)
C2 0.0367(10) 0.0421(10) 0.0430(10) -0.0029(8) 0.0006(7) 0.0000(7)
C12 0.0479(12) 0.0672(15) 0.0553(12) 0.0038(11) -0.0111(10) 0.0067(12)
C6 0.0518(13) 0.0567(13) 0.0580(13) -0.0059(11) -0.0085(10) 0.0186(10)
C5 0.0565(13) 0.0554(12) 0.0519(12) -0.0024(10) -0.0149(10) 0.0170(10)
C20 0.0679(18) 0.077(2) 0.085(2) -0.0038(16) -0.0171(15) 0.0035(14)
C9 0.0686(16) 0.0643(16) 0.0666(15) -0.0173(12) -0.0053(12) 0.0092(13)
C17 0.0703(18) 0.087(2) 0.089(2) -0.0013(18) 0.0289(16) -0.0124(16)
C10 0.0489(15) 0.121(3) 0.088(2) 0.037(2) -0.0012(13) -0.0084(15)
C21 0.0766(19) 0.0413(12) 0.115(2) 0.0025(14) 0.0007(17) -0.0053(12)
C19 0.0672(18) 0.0706(18) 0.088(2) -0.0150(15) 0.0260(15) -0.0101(14)
C14 0.119(3) 0.101(3) 0.072(2) 0.0288(19) -0.0110(19) -0.013(2)
C11 0.0728(19) 0.113(3) 0.0748(18) -0.0225(18) -0.0075(15) 0.0388(18)
C16 0.093(2) 0.094(2) 0.088(2) 0.0228(19) -0.0227(18) -0.0036(19)
C15 0.0555(18) 0.248(6) 0.089(2) 0.015(3) -0.0294(17) 0.024(3)
C13 0.197(5) 0.084(2) 0.072(2) -0.0159(18) -0.043(3) 0.033(3)

loop_
_atom_type_symbol
_atom_type_description
_atom_type_scat_dispersion_real
_atom_type_scat_dispersion_imag
_atom_type_scat_source
C C 0.0033 0.0016 'International Tables Vol C Tables 4.2.6.8 and 6.1.1.4'
H H 0.0000 0.0000 'International Tables Vol C Tables 4.2.6.8 and 6.1.1.4'
O O 0.0106 0.0060 'International Tables Vol C Tables 4.2.6.8 and 6.1.1.4'
N N 0.0061 0.0033 'International Tables Vol C Tables 4.2.6.8 and 6.1.1.4'
Si Si 0.0817 0.0704 'International Tables Vol C Tables 4.2.6.8 and 6.1.1.4'
F F 0.0171 0.0103 'International Tables Vol C Tables 4.2.6.8 and 6.1.1.4'

loop_
_diffrn_radiation_wavelength
0.71073

loop_
_geom_angle_atom_site_label_1
_geom_angle_atom_site_label_2
_geom_angle_atom_site_label_3
_geom_angle
O1 Si1 C10 110.87(11)
O1 Si1 C11 108.88(12)
C10 Si1 C11 109.31(17)
O1 Si1 C12 104.74(10)
C10 Si1 C12 112.03(14)
C11 Si1 C12 110.91(13)
O2 Si2 C17 110.95(13)
O2 Si2 C16 108.41(13)
C17 Si2 C16 110.29(17)
O2 Si2 C18 103.84(9)
C17 Si2 C18 111.79(13)
C16 Si2 C18 111.36(15)
C1 O1 Si1 127.23(13)
C2 O2 Si2 126.95(13)
C8A O8A H8 109.4
O3 C3 N4 125.6(2)
O3 C3 C2 126.3(2)
N4 C3 C2 108.05(16)
F8A C8 F8B 105.65(16)
F8A C8 C7 110.16(17)
F8B C8 C7 109.75(17)
F8A C8 C8A 110.07(15)
F8B C8 C8A 107.62(16)
C7 C8 C8A 113.28(17)
C8 C7 C9 112.69(19)
C8 C7 C6 109.55(17)
C9 C7 C6 111.1(2)
C8 C7 H7 107.5
C9 C7 H7 107.3
C6 C7 H7 108.5
O1 C1 C2 112.25(16)
O1 C1 C8A 114.40(16)
C2 C1 C8A 105.18(14)
O1 C1 H1 105.6
C2 C1 H1 109.9
C8A C1 H1 109.5
O8A C8A N4 111.14(16)
O8A C8A C8 104.44(16)
N4 C8A C8 106.81(14)
O8A C8A C1 114.71(15)
N4 C8A C1 102.50(15)
C8 C8A C1 117.09(16)
C3 N4 C5 124.75(18)
C3 N4 C8A 115.18(16)
C5 N4 C8A 118.76(17)
C19 C18 C20 109.0(2)
C19 C18 C21 109.1(2)
C20 C18 C21 109.6(2)
C19 C18 Si2 109.88(17)
C20 C18 Si2 110.16(18)
C21 C18 Si2 109.16(19)
O2 C2 C3 111.69(16)
O2 C2 C1 112.86(15)
C3 C2 C1 104.16(16)
O2 C2 H2 107.7
C3 C2 H2 109.1
C1 C2 H2 111.3
C13 C12 C15 109.6(4)
C13 C12 C14 108.4(3)
C15 C12 C14 108.6(3)
C13 C12 Si1 111.09(19)
C15 C12 Si1 109.2(2)
C14 C12 Si1 109.9(2)
C5 C6 C7 111.02(19)
C5 C6 H6A 109.3
C7 C6 H6A 109.6
C5 C6 H6B 108.8
C7 C6 H6B 108.6
H6A C6 H6B 109.5
N4 C5 C6 109.27(17)
N4 C5 H5A 109.2
C6 C5 H5A 110.2
N4 C5 H5B 109.4
C6 C5 H5B 109.3
H5A C5 H5B 109.5
C18 C20 H20A 108.6
C18 C20 H20B 110.0
H20A C20 H20B 109.5
C18 C20 H20C 109.7
H20A C20 H20C 109.5
H20B C20 H20C 109.5
C7 C9 H9A 110.0
C7 C9 H9B 109.7
H9A C9 H9B 109.5
C7 C9 H9C 108.6
H9A C9 H9C 109.5
H9B C9 H9C 109.5
Si2 C17 H17A 109.9
Si2 C17 H17B 108.9
H17A C17 H17B 109.5
Si2 C17 H17C 109.6
H17A C17 H17C 109.5
H17B C17 H17C 109.5
Si1 C10 H10A 109.5
Si1 C10 H10B 109.6
H10A C10 H10B 109.5
Si1 C10 H10C 109.3
H10A C10 H10C 109.5
H10B C10 H10C 109.5
C18 C21 H21A 109.9
C18 C21 H21B 109.5
H21A C21 H21B 109.5
C18 C21 H21C 109.0
H21A C21 H21C 109.5
H21B C21 H21C 109.5
C18 C19 H19A 111.0
C18 C19 H19B 110.2
H19A C19 H19B 109.5
C18 C19 H19C 107.2
H19A C19 H19C 109.5
H19B C19 H19C 109.5
C12 C14 H14A 109.8
C12 C14 H14B 110.5
H14A C14 H14B 109.5
C12 C14 H14C 108.1
H14A C14 H14C 109.5
H14B C14 H14C 109.5
Si1 C11 H11A 110.1
Si1 C11 H11B 109.1
H11A C11 H11B 109.5
Si1 C11 H11C 109.2
H11A C11 H11C 109.5
H11B C11 H11C 109.5
Si2 C16 H16A 110.0
Si2 C16 H16B 110.1
H16A C16 H16B 109.5
Si2 C16 H16C 108.4
H16A C16 H16C 109.5
H16B C16 H16C 109.5
C12 C15 H15A 109.8
C12 C15 H15B 107.5
H15A C15 H15B 109.5
C12 C15 H15C 111.1
H15A C15 H15C 109.5
H15B C15 H15C 109.5
C12 C13 H13A 109.3
C12 C13 H13B 110.5
H13A C13 H13B 109.5
C12 C13 H13C 108.6
H13A C13 H13C 109.5
H13B C13 H13C 109.5

loop_
_geom_bond_atom_site_label_1
_geom_bond_atom_site_label_2
_geom_bond_distance
Si1 O1 1.6635(14)
Si1 C10 1.853(3)
Si1 C11 1.856(3)
Si1 C12 1.884(2)
Si2 O2 1.6590(16)
Si2 C17 1.863(3)
Si2 C16 1.868(3)
Si2 C18 1.878(2)
F8B C8 1.376(2)
O1 C1 1.408(2)
O2 C2 1.407(2)
O8A C8A 1.394(2)
O8A H8 0.8502
F8A C8 1.358(2)
C3 O3 1.229(2)
C3 N4 1.341(3)
C3 C2 1.521(3)
C8 C7 1.511(3)
C8 C8A 1.539(3)
C7 C9 1.524(3)
C7 C6 1.539(3)
C7 H7 0.9601
C1 C2 1.523(3)
C1 C8A 1.548(3)
C1 H1 0.9600
C8A N4 1.464(2)
N4 C5 1.462(3)
C18 C19 1.521(3)
C18 C20 1.526(4)
C18 C21 1.535(3)
C2 H2 0.9602
C12 C13 1.506(4)
C12 C15 1.519(4)
C12 C14 1.522(4)
C6 C5 1.518(3)
C6 H6A 0.9599
C6 H6B 0.9599
C5 H5A 0.9602
C5 H5B 0.9599
C20 H20A 0.9601
C20 H20B 0.9600
C20 H20C 0.9600
C9 H9A 0.9601
C9 H9B 0.9597
C9 H9C 0.9601
C17 H17A 0.9599
C17 H17B 0.9600
C17 H17C 0.9601
C10 H10A 0.9600
C10 H10B 0.9602
C10 H10C 0.9600
C21 H21A 0.9599
C21 H21B 0.9601
C21 H21C 0.9599
C19 H19A 0.9599
C19 H19B 0.9600
C19 H19C 0.9600
C14 H14A 0.9598
C14 H14B 0.9600
C14 H14C 0.9600
C11 H11A 0.9600
C11 H11B 0.9602
C11 H11C 0.9601
C16 H16A 0.9600
C16 H16B 0.9600
C16 H16C 0.9602
C15 H15A 0.9605
C15 H15B 0.9599
C15 H15C 0.9600
C13 H13A 0.9600
C13 H13B 0.9599
C13 H13C 0.9599
